data_7204764
loop_
_publ_author_name
'Bruno Jousselme'
'Philippe Blanchard'
'Ma\"itena O\,cafrain'
'Magali Allain'
'Eric Levillain'
'Jean Roncali'

_publ_section_title
;
 Electrogenerated poly(thiophenes) derivatized by bipyridine ligands
 and metal complexes
;
_journal_issue 3
_journal_name_full 'J. Mater. Chem.'
_journal_page_first 421
_journal_page_last 427
_journal_paper_doi 10.1039/b313291a
_journal_volume 14
_journal_year 2004
_chemical_formula_moiety 'C13 H11 N O2 S3'
_chemical_formula_sum 'C13 H11 N O2 S3'
_chemical_formula_weight 309.43
_chemical_name_systematic
;
?
;
_space_group_IT_number 14
_symmetry_cell_setting monoclinic
_symmetry_space_group_name_Hall '-P 2yn'
_symmetry_space_group_name_H-M 'P 1 21/n 1'
_cell_angle_alpha 90
_cell_angle_beta 103.26(3)
_cell_angle_gamma 90
_cell_formula_units_Z 4
_cell_length_a 12.667(6)
_cell_length_b 4.874(5)
_cell_length_c 22.85(1)
_cell_measurement_reflns_used 25
_cell_measurement_temperature 294
_cell_volume 1373.1(17)
_computing_cell_refinement CAD4_(Enraf-Nonius,_1994)
_computing_data_collection CAD4_(Enraf-Nonius,_1994)
_computing_data_reduction process_OpenMoleN_(_1997)
_computing_publication_material CIFGEN_IN_OpenMoleN_(_1997)
_computing_structure_refinement LSFM_OpenMoleN_(_1997)
_computing_structure_solution Direct_methods_(SIR,_Burla_et_al.,_1989)
_diffrn_ambient_temperature 294
_diffrn_measurement_device_type Enraf_Nonius_CAD4
_diffrn_measurement_method w
_diffrn_radiation_monochromator graphite
_diffrn_radiation_type Mo-K\a
_diffrn_radiation_wavelength 0.71073
_diffrn_reflns_av_R_equivalents 0.06
_diffrn_reflns_av_sigmaI/netI 0.333
_diffrn_reflns_limit_h_max 17
_diffrn_reflns_limit_h_min 0
_diffrn_reflns_limit_k_max 6
_diffrn_reflns_limit_k_min 0
_diffrn_reflns_limit_l_max 31
_diffrn_reflns_limit_l_min -32
_diffrn_reflns_number 4560
_diffrn_reflns_theta_max 29.97
_diffrn_reflns_theta_min 2.5
_diffrn_source xray_tube
_diffrn_standards_decay_% 0
_diffrn_standards_interval_time 120
_diffrn_standards_number 3
_exptl_absorpt_coefficient_mu 0.534
_exptl_absorpt_correction_T_max 1.0000
_exptl_absorpt_correction_T_min 0.4638
_exptl_absorpt_correction_type refdelf_(Walker_&_Stuart,_1983)
_exptl_crystal_colour colorless
_exptl_crystal_density_diffrn 1.49
_exptl_crystal_density_method none
_exptl_crystal_description needle
_exptl_crystal_F_000 640
_exptl_crystal_size_max 1
_exptl_crystal_size_mid 0.25
_exptl_crystal_size_min 0.1
_refine_diff_density_max 0.376
_refine_diff_density_min -0.392
_refine_ls_extinction_method none
_refine_ls_goodness_of_fit_all 1.625
_refine_ls_goodness_of_fit_ref 1.051
_refine_ls_hydrogen_treatment noref
_refine_ls_matrix_type full
_refine_ls_number_constraints 0
_refine_ls_number_parameters 172
_refine_ls_number_reflns 1913
_refine_ls_number_restraints 0
_refine_ls_R_factor_all 0.133
_refine_ls_R_factor_gt 0.043
_refine_ls_shift/esd_mean 0.009
_refine_ls_shift/su_max 0.158
_refine_ls_structure_factor_coef F
_refine_ls_weighting_details 'w = 4Fo^2^/(\s^2^(Fo^2^) + 0.0064 Fo^4^)'
_refine_ls_weighting_scheme calc
_refine_ls_wR_factor_all 0.097
_refine_ls_wR_factor_ref 0.057
_reflns_number_gt 1913
_reflns_number_total 4412
_reflns_threshold_expression >3.0\s(I)
_cod_data_source_file b313291a.txt
_cod_data_source_block pbf01
_cod_depositor_comments
;
The following automatic conversions were performed:

'_refine_ls_weighting_scheme' value '4Fo^2^/(\s^2^(Fo^2^) + 0.0064
Fo^4^)' was changed to 'calc'. New tag '_refine_ls_weighting_details'
was created. The value of the new tag was set to 'w =
4Fo^2^/(\s^2^(Fo^2^) + 0.0064 Fo^4^)'.

Automatic conversion script
Id: cif_fix_values 3143 2015-03-26 13:38:13Z robertas 
;
_cod_original_cell_volume 1373(2)
_cod_database_code 7204764

loop_
_symmetry_equiv_pos_as_xyz
x,y,z
1/2-x,1/2+y,1/2-z
-x,-y,-z
1/2+x,1/2-y,1/2+z

loop_
_atom_site_label
_atom_site_fract_x
_atom_site_fract_y
_atom_site_fract_z
_atom_site_U_iso_or_equiv
_atom_site_adp_type
_atom_site_calc_flag
_atom_site_calc_attached_atom
_atom_site_type_symbol
S1 0.38161(6) -0.1090(2) 0.20911(3) 0.0449(4) Uani ? ? S
S2 0.65016(6) 0.4836(2) 0.22515(4) 0.0477(4) Uani ? ? S
S3 0.47191(7) -0.0483(2) 0.08852(4) 0.0537(4) Uani ? ? S
O1 0.4023(2) 0.0996(6) 0.37509(9) 0.064(1) Uani ? ? O
O2 0.5597(2) 0.3806(5) 0.32347(9) 0.052(1) Uani ? ? O
N 0.1914(3) 0.6881(8) 0.0004(1) 0.076(2) Uani ? ? N
C1 0.3475(2) -0.1113(7) 0.2778(1) 0.051(2) Uani ? ? C
C2 0.4097(2) 0.0618(7) 0.3166(1) 0.046(2) Uani ? ? C
C3 0.4876(2) 0.1996(6) 0.2913(1) 0.039(1) Uani ? ? C
C4 0.4831(2) 0.1338(6) 0.2326(1) 0.036(1) Uani ? ? C
C5 0.5532(2) 0.2394(6) 0.1954(1) 0.038(1) Uani ? ? C
C6 0.5581(2) 0.1780(7) 0.1371(1) 0.045(1) Uani ? ? C
C7 0.6419(3) 0.3259(8) 0.1185(1) 0.059(2) Uani ? ? C
C8 0.6963(3) 0.4961(8) 0.1604(2) 0.062(2) Uani ? ? C
C9 0.4688(4) 0.319(1) 0.4032(2) 0.122(3) Uani ? ? C
C10 0.5606(4) 0.384(1) 0.3852(2) 0.093(3) Uani ? ? C
C11 0.3846(3) 0.1976(7) 0.0410(1) 0.053(2) Uani ? ? C
C12 0.3038(3) 0.3300(7) 0.0722(1) 0.052(2) Uani ? ? C
C13 0.2384(3) 0.5317(8) 0.0327(1) 0.056(2) Uani ? ? C
H1 0.2918 -0.2213 0.2871 0.0665 Uiso calc C1 H
H2 0.6575 0.3052 0.0799 0.0743 Uiso calc C7 H
H3 0.7538 0.6107 0.1549 0.0790 Uiso calc C8 H
H4 0.4902 0.2762 0.4450 0.1705 Uiso calc C9 H
H5 0.4244 0.4771 0.3978 0.1705 Uiso calc C9 H
H6 0.5802 0.5632 0.3993 0.1269 Uiso calc C10 H
H7 0.6152 0.2593 0.4044 0.1269 Uiso calc C10 H
H8 0.3454 0.1069 0.0058 0.0700 Uiso calc C11 H
H9 0.4288 0.3360 0.0298 0.0700 Uiso calc C11 H
H10 0.3422 0.4171 0.1081 0.0677 Uiso calc C12 H
H11 0.2574 0.1938 0.0822 0.0677 Uiso calc C12 H

loop_
_atom_site_aniso_label
_atom_site_aniso_U_11
_atom_site_aniso_U_22
_atom_site_aniso_U_33
_atom_site_aniso_U_12
_atom_site_aniso_U_13
_atom_site_aniso_U_23
_atom_site_aniso_type_symbol
S1 0.0445(3) 0.0424(4) 0.0481(4) -0.0077(3) 0.0080(3) -0.0020(4) S
S2 0.0382(3) 0.0500(5) 0.0570(4) -0.0070(4) 0.0097(3) 0.0012(4) S
S3 0.0687(5) 0.0459(4) 0.0491(4) 0.0030(4) 0.0160(3) -0.0085(4) S
O1 0.066(1) 0.090(2) 0.044(1) -0.012(1) 0.0214(9) -0.001(1) O
O2 0.051(1) 0.063(1) 0.045(1) -0.015(1) 0.0096(9) -0.012(1) O
N 0.078(2) 0.099(3) 0.058(2) 0.020(2) 0.013(2) 0.017(2) N
C1 0.045(1) 0.054(2) 0.055(2) -0.006(2) 0.014(1) 0.010(2) C
C2 0.041(1) 0.055(2) 0.041(1) 0.002(1) 0.009(1) 0.004(1) C
C3 0.034(1) 0.041(1) 0.043(1) 0.001(1) 0.006(1) -0.002(1) C
C4 0.030(1) 0.036(1) 0.042(1) 0.000(1) 0.006(1) -0.002(1) C
C5 0.032(1) 0.036(1) 0.047(1) 0.005(1) 0.008(1) 0.002(1) C
C6 0.042(1) 0.045(2) 0.048(1) 0.003(1) 0.015(1) 0.001(1) C
C7 0.057(2) 0.064(2) 0.057(2) 0.005(2) 0.026(1) 0.005(2) C
C8 0.049(1) 0.069(2) 0.069(2) -0.007(2) 0.024(1) 0.014(2) C
C9 0.128(3) 0.208(5) 0.069(2) -0.095(3) 0.050(2) -0.060(3) C
C10 0.114(3) 0.128(4) 0.055(2) -0.050(3) 0.028(2) -0.027(2) C
C11 0.064(2) 0.058(2) 0.040(1) -0.002(2) 0.013(1) -0.006(2) C
C12 0.060(2) 0.055(2) 0.041(1) 0.003(2) 0.013(1) 0.003(2) C
C13 0.055(2) 0.070(2) 0.045(2) 0.003(2) 0.012(1) -0.001(2) C

loop_
_atom_type_symbol
_atom_type_description
_atom_type_scat_dispersion_real
_atom_type_scat_dispersion_imag
_atom_type_scat_source
C ? 0.002 0.002 International_Tables_Vol_IV_Table_2.3.1
H ? 0.000 0.000 International_Tables_Vol_IV_Table_2.3.1
N ? 0.004 0.003 International_Tables_Vol_IV_Table_2.3.1
O ? 0.008 0.006 International_Tables_Vol_IV_Table_2.3.1
S ? 0.110 0.124 International_Tables_Vol_IV_Table_2.3.1

loop_
_geom_angle_atom_site_label_1
_geom_angle_atom_site_label_2
_geom_angle_atom_site_label_3
_geom_angle
_geom_angle_site_symmetry_1
_geom_angle_site_symmetry_2
_geom_angle_site_symmetry_3
_geom_angle_publ_flag
C1 S1 C4 92.6(1) . . . ?
C5 S2 C8 92.1(2) . . . ?
C6 S3 C11 99.7(2) . . . ?
C2 O1 C9 112.1(3) . . . ?
C3 O2 C10 113.5(3) . . . ?
S1 C1 C2 111.5(3) . . . ?
O1 C2 C1 124.6(3) . . . ?
O1 C2 C3 122.7(3) . . . ?
C1 C2 C3 112.6(3) . . . ?
O2 C3 C2 122.0(3) . . . ?
O2 C3 C4 123.7(3) . . . ?
C2 C3 C4 114.3(2) . . . ?
S1 C4 C3 108.9(2) . . . ?
S1 C4 C5 124.5(2) . . . ?
C3 C4 C5 126.6(2) . . . ?
S2 C5 C4 119.0(2) . . . ?
S2 C5 C6 110.0(2) . . . ?
C4 C5 C6 130.9(3) . . . ?
S3 C6 C5 125.9(2) . . . ?
S3 C6 C7 121.8(2) . . . ?
C5 C6 C7 112.3(3) . . . ?
C6 C7 C8 113.4(3) . . . ?
S2 C8 C7 112.1(3) . . . ?
O1 C9 C10 119.9(4) . . . ?
O2 C10 C9 119.4(3) . . . ?
S3 C11 C12 112.5(2) . . . ?
C11 C12 C13 110.1(3) . . . ?
N C13 C12 176.6(4) . . . ?

loop_
_geom_bond_atom_site_label_1
_geom_bond_atom_site_label_2
_geom_bond_distance
_geom_bond_site_symmetry_1
_geom_bond_site_symmetry_2
_geom_bond_publ_flag
S1 C1 1.720(4) . . ?
S1 C4 1.739(3) . . ?
S2 C5 1.734(3) . . ?
S2 C8 1.711(4) . . ?
S3 C6 1.756(3) . . ?
S3 C11 1.814(3) . . ?
O1 C2 1.373(4) . . ?
O1 C9 1.419(6) . . ?
O2 C3 1.358(3) . . ?
O2 C10 1.408(5) . . ?
N C13 1.130(5) . . ?
C1 C2 1.341(4) . . ?
C2 C3 1.422(4) . . ?
C3 C4 1.368(4) . . ?
C4 C5 1.457(4) . . ?
C5 C6 1.381(4) . . ?
C6 C7 1.426(5) . . ?
C7 C8 1.334(5) . . ?
C9 C10 1.357(7) . . ?
C11 C12 1.519(5) . . ?
C12 C13 1.458(5) . . ?

loop_
_geom_contact_atom_site_label_1
_geom_contact_atom_site_label_2
_geom_contact_distance
_geom_contact_site_symmetry_1
_geom_contact_site_symmetry_2
_geom_contact_publ_flag
? ? ? ? ? ?
